data_4130985
loop_
_publ_author_name
'Yu, Chung-Jui'
'Graham, Michael J.'
'Zadrozny, Joseph M.'
'Niklas, Jens'
'Krzyaniak, Matthew D.'
'Wasielewski, Michael R.'
'Poluektov, Oleg G.'
'Freedman, Danna E.'

_publ_section_title
;
 Long Coherence Times in Nuclear Spin-Free Vanadyl Qubits.
;
_journal_issue 44
_journal_name_full 'Journal of the American Chemical Society'
_journal_page_first 14678
_journal_page_last 14685
_journal_paper_doi 10.1021/jacs.6b08467
_journal_volume 138
_journal_year 2016
_chemical_formula_moiety 'C6 O3 S8 V, 2(C24 H20 P)'
_chemical_formula_sum 'C54 H40 O3 P2 S8 V'
_chemical_formula_weight 1106.22
_space_group_crystal_system monoclinic
_space_group_IT_number 14
_space_group_name_Hall '-P 2yn'
_space_group_name_H-M_alt 'P 1 21/n 1'
_atom_sites_solution_hydrogens geom
_atom_sites_solution_primary direct
_audit_creation_date 2016-07-19
_audit_creation_method
;
Olex2 1.2
(compiled Jan 19 2015 12:28:14 for OlexSys, GUI svn.r4998)
;
_cell_angle_alpha 90
_cell_angle_beta 91.432(2)
_cell_angle_gamma 90
_cell_formula_units_Z 2
_cell_length_a 10.9282(5)
_cell_length_b 14.9295(6)
_cell_length_c 15.4749(7)
_cell_measurement_reflns_used 9779
_cell_measurement_temperature 99.99
_cell_measurement_theta_max 68.37
_cell_measurement_theta_min 2.86
_cell_volume 2523.98(19)
_computing_cell_refinement 'SAINT V8.34A (Bruker, 2013)'
_computing_data_collection 'APEX2 V2014.11-0 (Bruker, 2014)'
_computing_data_reduction 'Bruker SAINT'
_computing_molecular_graphics 'Olex2 (Dolomanov et al., 2009)'
_computing_publication_material 'Olex2 (Dolomanov et al., 2009)'
_computing_structure_refinement 'ShelXL (Sheldrick, 2008)'
_computing_structure_solution 'ShelXT (Sheldrick, 2015)'
_diffrn_ambient_temperature 99.99
_diffrn_detector_area_resol_mean 8
_diffrn_measured_fraction_theta_full 0.991
_diffrn_measured_fraction_theta_max 0.981
_diffrn_measurement_device_type 'Bruker Kappa APEX CCD area detector'
_diffrn_measurement_method '\w and \f scans'
_diffrn_radiation_monochromator 'Quazar optics'
_diffrn_radiation_type CuK\a
_diffrn_radiation_wavelength 1.54178
_diffrn_reflns_av_R_equivalents 0.0341
_diffrn_reflns_av_unetI/netI 0.0345
_diffrn_reflns_Laue_measured_fraction_full 0.991
_diffrn_reflns_Laue_measured_fraction_max 0.981
_diffrn_reflns_limit_h_max 12
_diffrn_reflns_limit_h_min -13
_diffrn_reflns_limit_k_max 13
_diffrn_reflns_limit_k_min -17
_diffrn_reflns_limit_l_max 17
_diffrn_reflns_limit_l_min -18
_diffrn_reflns_number 16768
_diffrn_reflns_point_group_measured_fraction_full 0.991
_diffrn_reflns_point_group_measured_fraction_max 0.981
_diffrn_reflns_theta_full 67.679
_diffrn_reflns_theta_max 68.483
_diffrn_reflns_theta_min 4.115
_diffrn_source microsource
_diffrn_standards_number 0
_exptl_absorpt_coefficient_mu 5.690
_exptl_absorpt_correction_T_max 0.7531
_exptl_absorpt_correction_T_min 0.6633
_exptl_absorpt_correction_type multi-scan
_exptl_absorpt_process_details
;
SADABS-2014/5 (Bruker,2014) was used for absorption correction.
wR2(int) was 0.0617 before and 0.0511 after correction.
The Ratio of minimum to maximum transmission is 0.8808.
The \l/2 correction factor is 0.00150.
;
_exptl_crystal_colour green
_exptl_crystal_colour_primary green
_exptl_crystal_density_diffrn 1.456
_exptl_crystal_description block
_exptl_crystal_F_000 1138
_exptl_crystal_size_max 0.16
_exptl_crystal_size_mid 0.103
_exptl_crystal_size_min 0.061
_refine_diff_density_max 0.522
_refine_diff_density_min -0.498
_refine_diff_density_rms 0.100
_refine_ls_extinction_method none
_refine_ls_goodness_of_fit_ref 1.374
_refine_ls_hydrogen_treatment constr
_refine_ls_matrix_type full
_refine_ls_number_parameters 316
_refine_ls_number_reflns 4554
_refine_ls_number_restraints 0
_refine_ls_restrained_S_all 1.374
_refine_ls_R_factor_all 0.0746
_refine_ls_R_factor_gt 0.0740
_refine_ls_shift/su_max 0.000
_refine_ls_shift/su_mean 0.000
_refine_ls_structure_factor_coef Fsqd
_refine_ls_weighting_details 'w=1/[\s^2^(Fo^2^)+15.9728P] where P=(Fo^2^+2Fc^2^)/3'
_refine_ls_weighting_scheme calc
_refine_ls_wR_factor_gt 0.1809
_refine_ls_wR_factor_ref 0.1811
_reflns_Friedel_coverage 0.000
_reflns_number_gt 4497
_reflns_number_total 4554
_reflns_threshold_expression 'I > 2\s(I)'
_cod_data_source_file ja6b08467_si_005.cif
_cod_data_source_block compset
_cod_database_code 4130985
_shelxl_version_number 2014/6
_shelx_space_group_comment
;
The symmetry employed for this shelxl refinement is uniquely defined
by the following loop, which should always be used as a source of
symmetry information in preference to the above space-group names.
They are only intended as comments.
;
_olex2_refinement_description
;
1. Fixed Uiso
 At 1.2 times of:
  All C(H) groups
2. Others
 Fixed Sof: V006(0.5) O00Z(0.5)
3.a Aromatic/amide H refined with riding coordinates:
 C008(H008), C009(H009), C00E(H00E), C00F(H00F), C00G(H00G), C00H(H00H),
 C00I(H00I), C00J(H00J), C00K(H00K), C00L(H00L), C00N(H00N), C00P(H00P),
 C00Q(H00Q), C00R(H00R), C00S(H00S), C00T(H00T), C00U(H00U), C00V(H00V),
 C00X(H00X), C00Y(H00Y)
;
_olex2_submission_special_instructions 'No special instructions were received'

loop_
_space_group_symop_operation_xyz
'x, y, z'
'-x+1/2, y+1/2, -z+1/2'
'-x, -y, -z'
'x-1/2, -y-1/2, z-1/2'

loop_
_atom_site_label
_atom_site_type_symbol
_atom_site_fract_x
_atom_site_fract_y
_atom_site_fract_z
_atom_site_U_iso_or_equiv
_atom_site_adp_type
_atom_site_occupancy
_atom_site_site_symmetry_order
_atom_site_calc_flag
_atom_site_refinement_flags_posn
_atom_site_refinement_flags_occupancy
S001 S 1.12125(12) 0.50213(9) 0.12575(9) 0.0230(3) Uani 1 1 d . .
P002 P 0.46794(12) 0.55259(9) 0.71298(9) 0.0181(3) Uani 1 1 d . .
S003 S 0.86593(13) 0.60083(10) 0.05627(9) 0.0267(3) Uani 1 1 d . .
S004 S 0.82924(14) 0.65490(10) 0.24057(10) 0.0308(4) Uani 1 1 d . .
S005 S 1.06116(14) 0.57473(11) 0.30188(9) 0.0301(3) Uani 1 1 d . .
V006 V 0.96530(16) 0.47088(12) 0.01845(12) 0.0173(4) Uani 0.5 1 d . P
O007 O 0.9070(5) 0.6571(4) 0.4044(3) 0.0485(13) Uani 1 1 d . .
C008 C 0.6832(5) 0.5621(4) 0.6198(4) 0.0239(12) Uani 1 1 d . .
H008 H 0.6914 0.4994 0.6287 0.029 Uiso 1 1 calc R .
C009 C 0.6611(5) 0.7459(4) 0.5956(4) 0.0233(12) Uani 1 1 d . .
H009 H 0.6549 0.8090 0.5887 0.028 Uiso 1 1 calc R .
C00A C 0.4931(5) 0.4336(4) 0.7012(3) 0.0200(11) Uani 1 1 d . .
C00B C 0.5853(5) 0.6089(4) 0.6545(3) 0.0189(11) Uani 1 1 d . .
C00C C 0.3251(5) 0.5861(4) 0.6623(4) 0.0222(11) Uani 1 1 d . .
C00D C 0.4785(5) 0.5836(4) 0.8246(4) 0.0224(11) Uani 1 1 d . .
C00E C 0.7578(5) 0.7004(4) 0.5597(4) 0.0244(12) Uani 1 1 d . .
H00E H 0.8164 0.7317 0.5269 0.029 Uiso 1 1 calc R .
C00F C 0.7683(5) 0.6087(4) 0.5719(4) 0.0279(13) Uani 1 1 d . .
H00F H 0.8345 0.5772 0.5473 0.033 Uiso 1 1 calc R .
C00G C 0.4298(5) 0.3852(4) 0.6379(4) 0.0255(12) Uani 1 1 d . .
H00G H 0.3656 0.4125 0.6049 0.031 Uiso 1 1 calc R .
C00H C 0.5858(5) 0.3942(4) 0.7509(4) 0.0223(11) Uani 1 1 d . .
H00H H 0.6269 0.4274 0.7953 0.027 Uiso 1 1 calc R .
C00I C 0.4976(7) 0.6334(4) 0.9976(4) 0.0332(14) Uani 1 1 d . .
H00I H 0.5036 0.6507 1.0566 0.040 Uiso 1 1 calc R .
C00J C 0.5757(5) 0.6375(4) 0.8537(4) 0.0254(12) Uani 1 1 d . .
H00J H 0.6355 0.6573 0.8145 0.030 Uiso 1 1 calc R .
C00K C 0.3927(5) 0.5531(4) 0.8828(4) 0.0257(12) Uani 1 1 d . .
H00K H 0.3285 0.5144 0.8637 0.031 Uiso 1 1 calc R .
C00L C 0.5737(5) 0.7009(4) 0.6414(4) 0.0237(12) Uani 1 1 d . .
H00L H 0.5060 0.7323 0.6640 0.028 Uiso 1 1 calc R .
C00M C 0.9178(5) 0.6005(4) 0.1637(4) 0.0236(12) Uani 1 1 d . .
C00N C 0.5847(6) 0.6620(4) 0.9403(4) 0.0303(13) Uani 1 1 d . .
H00N H 0.6508 0.6985 0.9602 0.036 Uiso 1 1 calc R .
C00O C 1.0234(5) 0.5620(4) 0.1921(3) 0.0226(12) Uani 1 1 d . .
C00P C 0.3231(6) 0.5963(4) 0.5722(4) 0.0290(13) Uani 1 1 d . .
H00P H 0.3955 0.5863 0.5409 0.035 Uiso 1 1 calc R .
C00Q C 0.5561(6) 0.2570(4) 0.6706(4) 0.0301(14) Uani 1 1 d . .
H00Q H 0.5788 0.1968 0.6591 0.036 Uiso 1 1 calc R .
C00R C 0.6180(6) 0.3059(4) 0.7353(4) 0.0296(13) Uani 1 1 d . .
H00R H 0.6822 0.2786 0.7684 0.036 Uiso 1 1 calc R .
C00S C 0.4011(6) 0.5792(4) 0.9688(4) 0.0320(14) Uani 1 1 d . .
H00S H 0.3410 0.5601 1.0081 0.038 Uiso 1 1 calc R .
C00T C 0.2198(5) 0.6013(4) 0.7088(4) 0.0296(13) Uani 1 1 d . .
H00T H 0.2210 0.5953 0.7699 0.036 Uiso 1 1 calc R .
C00U C 0.1119(5) 0.6259(4) 0.6640(5) 0.0327(14) Uani 1 1 d . .
H00U H 0.0391 0.6358 0.6949 0.039 Uiso 1 1 calc R .
C00V C 0.4611(6) 0.2969(4) 0.6234(4) 0.0335(14) Uani 1 1 d . .
H00V H 0.4174 0.2632 0.5807 0.040 Uiso 1 1 calc R .
C00W C 0.9283(6) 0.6339(5) 0.3314(4) 0.0352(15) Uani 1 1 d . .
C00X C 0.1107(6) 0.6358(4) 0.5747(5) 0.0373(16) Uani 1 1 d . .
H00X H 0.0372 0.6529 0.5450 0.045 Uiso 1 1 calc R .
C00Y C 0.2162(6) 0.6210(4) 0.5286(5) 0.0338(14) Uani 1 1 d . .
H00Y H 0.2150 0.6277 0.4675 0.041 Uiso 1 1 calc R .
O00Z O 0.8858(7) 0.3927(5) 0.0603(5) 0.0242(17) Uani 0.5 1 d . P

loop_
_atom_site_aniso_label
_atom_site_aniso_U_11
_atom_site_aniso_U_22
_atom_site_aniso_U_33
_atom_site_aniso_U_23
_atom_site_aniso_U_13
_atom_site_aniso_U_12
S001 0.0238(7) 0.0177(6) 0.0275(7) 0.0001(5) -0.0033(5) 0.0003(5)
P002 0.0154(6) 0.0151(6) 0.0238(7) 0.0000(5) 0.0015(5) 0.0013(5)
S003 0.0222(7) 0.0264(7) 0.0313(7) -0.0001(6) -0.0027(5) 0.0019(6)
S004 0.0283(8) 0.0309(8) 0.0337(8) -0.0017(6) 0.0108(6) -0.0024(6)
S005 0.0315(8) 0.0337(8) 0.0250(7) 0.0026(6) -0.0001(6) -0.0034(6)
V006 0.0176(9) 0.0114(8) 0.0229(9) 0.0000(7) -0.0009(7) -0.0020(7)
O007 0.049(3) 0.066(4) 0.031(3) -0.004(2) 0.015(2) -0.006(3)
C008 0.017(3) 0.018(3) 0.037(3) 0.002(2) 0.004(2) 0.004(2)
C009 0.029(3) 0.012(3) 0.028(3) 0.002(2) 0.001(2) -0.002(2)
C00A 0.021(3) 0.017(3) 0.022(3) 0.002(2) 0.004(2) 0.003(2)
C00B 0.013(2) 0.024(3) 0.019(3) -0.002(2) 0.0031(19) -0.001(2)
C00C 0.020(3) 0.014(3) 0.032(3) 0.003(2) -0.003(2) 0.000(2)
C00D 0.021(3) 0.019(3) 0.028(3) 0.000(2) 0.002(2) 0.004(2)
C00E 0.026(3) 0.025(3) 0.023(3) 0.002(2) 0.003(2) -0.005(2)
C00F 0.023(3) 0.023(3) 0.039(3) 0.003(3) 0.012(2) 0.004(2)
C00G 0.032(3) 0.020(3) 0.024(3) 0.000(2) -0.001(2) 0.000(2)
C00H 0.025(3) 0.020(3) 0.022(3) 0.000(2) -0.002(2) -0.001(2)
C00I 0.054(4) 0.023(3) 0.023(3) 0.000(2) 0.001(3) 0.011(3)
C00J 0.027(3) 0.021(3) 0.028(3) 0.000(2) 0.002(2) 0.002(2)
C00K 0.027(3) 0.022(3) 0.028(3) 0.002(2) 0.002(2) 0.007(2)
C00L 0.022(3) 0.020(3) 0.029(3) 0.005(2) 0.004(2) 0.004(2)
C00M 0.024(3) 0.019(3) 0.028(3) -0.004(2) 0.004(2) -0.006(2)
C00N 0.042(4) 0.021(3) 0.028(3) -0.006(2) -0.007(3) 0.006(3)
C00O 0.026(3) 0.021(3) 0.021(3) 0.001(2) 0.002(2) -0.005(2)
C00P 0.026(3) 0.026(3) 0.035(3) -0.003(3) -0.004(2) 0.004(2)
C00Q 0.047(4) 0.016(3) 0.027(3) 0.000(2) 0.003(3) 0.003(3)
C00R 0.039(3) 0.024(3) 0.026(3) 0.006(2) -0.001(3) 0.008(3)
C00S 0.042(4) 0.031(3) 0.024(3) 0.007(3) 0.010(3) 0.013(3)
C00T 0.025(3) 0.025(3) 0.039(3) -0.001(3) 0.003(3) -0.001(2)
C00U 0.019(3) 0.023(3) 0.055(4) 0.001(3) -0.001(3) 0.001(2)
C00V 0.051(4) 0.022(3) 0.027(3) -0.003(2) -0.009(3) 0.000(3)
C00W 0.034(3) 0.036(4) 0.036(4) 0.004(3) 0.008(3) -0.008(3)
C00X 0.023(3) 0.025(3) 0.063(5) 0.005(3) -0.013(3) 0.005(3)
C00Y 0.037(4) 0.022(3) 0.042(4) 0.001(3) -0.011(3) 0.000(3)
O00Z 0.030(4) 0.011(3) 0.032(4) 0.003(3) -0.005(3) -0.003(3)

loop_
_atom_type_symbol
_atom_type_description
_atom_type_scat_dispersion_real
_atom_type_scat_dispersion_imag
_atom_type_scat_source
C C 0.0181 0.0091 'International Tables Vol C Tables 4.2.6.8 and 6.1.1.4'
H H 0.0000 0.0000 'International Tables Vol C Tables 4.2.6.8 and 6.1.1.4'
O O 0.0492 0.0322 'International Tables Vol C Tables 4.2.6.8 and 6.1.1.4'
P P 0.2955 0.4335 'International Tables Vol C Tables 4.2.6.8 and 6.1.1.4'
S S 0.3331 0.5567 'International Tables Vol C Tables 4.2.6.8 and 6.1.1.4'
V V 0.0687 2.1097 'International Tables Vol C Tables 4.2.6.8 and 6.1.1.4'

loop_
_geom_angle_atom_site_label_1
_geom_angle_atom_site_label_2
_geom_angle_atom_site_label_3
_geom_angle
_geom_angle_site_symmetry_1
_geom_angle_site_symmetry_3
V006 S001 V006 31.10(9) . 3_765
C00O S001 V006 94.1(2) . .
C00O S001 V006 103.0(2) . 3_765
C00B P002 C00A 107.3(3) . .
C00B P002 C00C 105.8(3) . .
C00C P002 C00A 111.2(3) . .
C00D P002 C00A 110.2(3) . .
C00D P002 C00B 109.6(3) . .
C00D P002 C00C 112.5(3) . .
V006 S003 V006 31.45(9) . 3_765
C00M S003 V006 102.6(2) . 3_765
C00M S003 V006 95.5(2) . .
C00M S004 C00W 96.8(3) . .
C00O S005 C00W 97.4(3) . .
S001 V006 S001 148.90(9) . 3_765
S001 V006 S003 85.39(7) 3_765 3_765
S001 V006 S003 83.17(7) . 3_765
S003 V006 S001 89.52(8) . .
S003 V006 S001 85.34(8) . 3_765
S003 V006 S003 148.55(9) . 3_765
V006 V006 S001 72.75(16) 3_765 3_765
V006 V006 S001 76.15(16) 3_765 .
V006 V006 S003 68.23(15) 3_765 3_765
V006 V006 S003 80.31(16) 3_765 .
V006 V006 O00Z 175.3(4) 3_765 .
O00Z V006 S001 104.2(3) . .
O00Z V006 S001 106.8(3) . 3_765
O00Z V006 S003 104.3(3) . .
O00Z V006 S003 107.1(3) . 3_765
C00B C008 H008 120.5 . .
C00F C008 H008 120.5 . .
C00F C008 C00B 119.0(5) . .
C00E C009 H009 119.6 . .
C00L C009 H009 119.6 . .
C00L C009 C00E 120.8(5) . .
C00G C00A P002 120.5(4) . .
C00H C00A P002 118.1(4) . .
C00H C00A C00G 121.0(5) . .
C008 C00B P002 121.5(4) . .
C00L C00B P002 118.1(4) . .
C00L C00B C008 120.4(5) . .
C00P C00C P002 117.1(4) . .
C00T C00C P002 122.6(5) . .
C00T C00C C00P 120.3(5) . .
C00J C00D P002 119.4(4) . .
C00K C00D P002 120.8(4) . .
C00K C00D C00J 119.9(5) . .
C009 C00E H00E 120.3 . .
C009 C00E C00F 119.4(5) . .
C00F C00E H00E 120.3 . .
C008 C00F H00F 119.6 . .
C00E C00F C008 120.8(5) . .
C00E C00F H00F 119.6 . .
C00A C00G H00G 120.3 . .
C00V C00G C00A 119.3(6) . .
C00V C00G H00G 120.3 . .
C00A C00H H00H 120.3 . .
C00R C00H C00A 119.4(5) . .
C00R C00H H00H 120.3 . .
C00N C00I H00I 119.9 . .
C00N C00I C00S 120.1(6) . .
C00S C00I H00I 119.9 . .
C00D C00J H00J 120.1 . .
C00N C00J C00D 119.8(6) . .
C00N C00J H00J 120.1 . .
C00D C00K H00K 120.0 . .
C00S C00K C00D 119.9(6) . .
C00S C00K H00K 120.0 . .
C009 C00L C00B 119.6(5) . .
C009 C00L H00L 120.2 . .
C00B C00L H00L 120.2 . .
S003 C00M S004 118.3(3) . .
C00O C00M S003 124.5(4) . .
C00O C00M S004 117.2(4) . .
C00I C00N C00J 120.2(6) . .
C00I C00N H00N 119.9 . .
C00J C00N H00N 119.9 . .
S001 C00O S005 119.6(3) . .
C00M C00O S001 123.8(4) . .
C00M C00O S005 116.7(4) . .
C00C C00P H00P 119.8 . .
C00Y C00P C00C 120.4(6) . .
C00Y C00P H00P 119.8 . .
C00R C00Q H00Q 120.2 . .
C00V C00Q H00Q 120.2 . .
C00V C00Q C00R 119.6(5) . .
C00H C00R C00Q 120.0(6) . .
C00H C00R H00R 120.0 . .
C00Q C00R H00R 120.0 . .
C00I C00S H00S 120.0 . .
C00K C00S C00I 120.1(6) . .
C00K C00S H00S 120.0 . .
C00C C00T H00T 120.6 . .
C00C C00T C00U 118.9(6) . .
C00U C00T H00T 120.6 . .
C00T C00U H00U 119.8 . .
C00X C00U C00T 120.5(6) . .
C00X C00U H00U 119.8 . .
C00G C00V C00Q 120.6(6) . .
C00G C00V H00V 119.7 . .
C00Q C00V H00V 119.7 . .
S005 C00W S004 111.8(4) . .
O007 C00W S004 124.0(6) . .
O007 C00W S005 124.2(6) . .
C00U C00X H00X 119.8 . .
C00Y C00X C00U 120.4(6) . .
C00Y C00X H00X 119.8 . .
C00P C00Y C00X 119.6(6) . .
C00P C00Y H00Y 120.2 . .
C00X C00Y H00Y 120.2 . .

loop_
_geom_bond_atom_site_label_1
_geom_bond_atom_site_label_2
_geom_bond_distance
_geom_bond_site_symmetry_2
S001 V006 2.435(2) 3_765
S001 V006 2.395(2) .
S001 C00O 1.747(6) .
P002 C00A 1.807(5) .
P002 C00B 1.797(5) .
P002 C00C 1.801(5) .
P002 C00D 1.789(6) .
S003 V006 2.306(2) .
S003 V006 2.448(2) 3_765
S003 C00M 1.743(6) .
S004 C00M 1.753(6) .
S004 C00W 1.780(7) .
S005 C00O 1.749(6) .
S005 C00W 1.769(7) .
V006 S001 2.435(2) 3_765
V006 S003 2.448(2) 3_765
V006 V006 1.296(4) 3_765
V006 O00Z 1.602(8) .
O007 C00W 1.210(8) .
C008 H008 0.9500 .
C008 C00B 1.396(7) .
C008 C00F 1.390(8) .
C009 H009 0.9500 .
C009 C00E 1.385(8) .
C009 C00L 1.378(8) .
C00A C00G 1.388(8) .
C00A C00H 1.388(8) .
C00B C00L 1.392(8) .
C00C C00P 1.402(8) .
C00C C00T 1.392(8) .
C00D C00J 1.398(8) .
C00D C00K 1.393(8) .
C00E H00E 0.9500 .
C00E C00F 1.386(8) .
C00F H00F 0.9500 .
C00G H00G 0.9500 .
C00G C00V 1.382(8) .
C00H H00H 0.9500 .
C00H C00R 1.387(8) .
C00I H00I 0.9500 .
C00I C00N 1.385(10) .
C00I C00S 1.393(10) .
C00J H00J 0.9500 .
C00J C00N 1.390(8) .
C00K H00K 0.9500 .
C00K C00S 1.387(8) .
C00L H00L 0.9500 .
C00M C00O 1.352(8) .
C00N H00N 0.9500 .
C00P H00P 0.9500 .
C00P C00Y 1.384(8) .
C00Q H00Q 0.9500 .
C00Q C00R 1.400(9) .
C00Q C00V 1.389(9) .
C00R H00R 0.9500 .
C00S H00S 0.9500 .
C00T H00T 0.9500 .
C00T C00U 1.401(9) .
C00U H00U 0.9500 .
C00U C00X 1.390(10) .
C00V H00V 0.9500 .
C00X H00X 0.9500 .
C00X C00Y 1.389(10) .
C00Y H00Y 0.9500 .

loop_
_geom_torsion_atom_site_label_1
_geom_torsion_atom_site_label_2
_geom_torsion_atom_site_label_3
_geom_torsion_atom_site_label_4
_geom_torsion
_geom_torsion_site_symmetry_1
P002 C00A C00G C00V 172.2(5) .
P002 C00A C00H C00R -171.5(4) .
P002 C00B C00L C009 -179.0(4) .
P002 C00C C00P C00Y 179.3(5) .
P002 C00C C00T C00U -179.0(4) .
P002 C00D C00J C00N 179.9(4) .
P002 C00D C00K C00S -178.8(4) .
S003 C00M C00O S001 -3.0(7) .
S003 C00M C00O S005 176.9(3) .
S004 C00M C00O S001 178.0(3) .
S004 C00M C00O S005 -2.1(6) .
V006 S001 C00O S005 158.2(3) .
V006 S001 C00O S005 -171.6(3) 3_765
V006 S001 C00O C00M 8.3(5) 3_765
V006 S001 C00O C00M -21.9(5) .
V006 S003 C00M S004 174.8(3) 3_765
V006 S003 C00M S004 -154.2(3) .
V006 S003 C00M C00O 26.9(5) .
V006 S003 C00M C00O -4.2(5) 3_765
C008 C00B C00L C009 -1.5(9) .
C009 C00E C00F C008 0.0(9) .
C00A P002 C00B C008 -8.1(5) .
C00A P002 C00B C00L 169.3(4) .
C00A P002 C00C C00P -79.0(5) .
C00A P002 C00C C00T 100.9(5) .
C00A P002 C00D C00J 112.5(5) .
C00A P002 C00D C00K -66.1(5) .
C00A C00G C00V C00Q -0.9(10) .
C00A C00H C00R C00Q -0.9(9) .
C00B P002 C00A C00G -96.0(5) .
C00B P002 C00A C00H 77.4(5) .
C00B P002 C00C C00P 37.2(5) .
C00B P002 C00C C00T -142.9(5) .
C00B P002 C00D C00J -5.4(5) .
C00B P002 C00D C00K 176.0(4) .
C00B C008 C00F C00E 0.9(9) .
C00C P002 C00A C00G 19.3(5) .
C00C P002 C00A C00H -167.3(4) .
C00C P002 C00B C008 -126.9(5) .
C00C P002 C00B C00L 50.5(5) .
C00C P002 C00D C00J -122.8(5) .
C00C P002 C00D C00K 58.6(5) .
C00C C00P C00Y C00X 0.2(9) .
C00C C00T C00U C00X -0.8(9) .
C00D P002 C00A C00G 144.7(5) .
C00D P002 C00A C00H -41.8(5) .
C00D P002 C00B C008 111.5(5) .
C00D P002 C00B C00L -71.1(5) .
C00D P002 C00C C00P 156.8(4) .
C00D P002 C00C C00T -23.3(6) .
C00D C00J C00N C00I -0.1(9) .
C00D C00K C00S C00I -2.2(9) .
C00E C009 C00L C00B 2.4(9) .
C00F C008 C00B P002 177.2(5) .
C00F C008 C00B C00L -0.2(9) .
C00G C00A C00H C00R 1.9(8) .
C00H C00A C00G C00V -1.0(9) .
C00J C00D C00K C00S 2.6(8) .
C00K C00D C00J C00N -1.5(8) .
C00L C009 C00E C00F -1.7(9) .
C00M S004 C00W S005 1.4(4) .
C00M S004 C00W O007 -178.5(6) .
C00N C00I C00S C00K 0.6(9) .
C00O S005 C00W S004 -2.3(4) .
C00O S005 C00W O007 177.6(6) .
C00P C00C C00T C00U 0.9(9) .
C00R C00Q C00V C00G 1.9(10) .
C00S C00I C00N C00J 0.5(9) .
C00T C00C C00P C00Y -0.6(9) .
C00T C00U C00X C00Y 0.4(9) .
C00U C00X C00Y C00P -0.2(9) .
C00V C00Q C00R C00H -1.0(9) .
C00W S004 C00M S003 -178.7(3) .
C00W S004 C00M C00O 0.4(5) .
C00W S005 C00O S001 -177.4(4) .
C00W S005 C00O C00M 2.7(5) .
